data_2224683
loop_
_publ_author_name
'Todorov, Petar'
'Naydenova, Emilia'
'Nikolova, Rositsa P.'
'Shivachev, Boris L.'

_publ_section_title
;
 Ammonium hydrogen
 (<i>RS</i>)-[(5-methyl-2-oxo-1,3-oxazolidin-3-yl)methyl]phosphonate
;
_journal_coeditor_code IS2491
_journal_issue 1
_journal_name_full 'Acta Crystallographica Section E'
_journal_page_first o6
_journal_paper_doi 10.1107/S1600536809050338
_journal_volume 66
_journal_year 2010
_chemical_formula_iupac 'N H4 +, C5 H9 N O5 P -'
_chemical_formula_moiety 'H4 N +, C5 H9 N O5 P -'
_chemical_formula_sum 'C5 H13 N2 O5 P'
_chemical_formula_weight 212.14
_chemical_name_systematic
;
Ammonium hydrogen
(<i>R</i><i>S</i>)-[(5-methyl-2-oxo-1,3-oxazolidin-3-yl)methyl]phosphonate
;
_space_group_IT_number 2
_symmetry_cell_setting triclinic
_symmetry_space_group_name_Hall '-P 1'
_symmetry_space_group_name_H-M 'P -1'
_atom_sites_solution_hydrogens geom
_atom_sites_solution_primary direct
_atom_sites_solution_secondary difmap
_audit_creation_method SHELXL-97
_cell_angle_alpha 70.76(2)
_cell_angle_beta 70.658(18)
_cell_angle_gamma 89.363(16)
_cell_formula_units_Z 2
_cell_length_a 6.471(3)
_cell_length_b 8.801(3)
_cell_length_c 9.427(4)
_cell_measurement_reflns_used 22
_cell_measurement_temperature 290(2)
_cell_measurement_theta_max 19.90
_cell_measurement_theta_min 18.22
_cell_volume 475.4(4)
_computing_cell_refinement 'CAD-4 EXPRESS (Enraf--Nonius, 1994)'
_computing_data_collection 'CAD-4 EXPRESS (Enraf--Nonius, 1994)'
_computing_data_reduction 'XCAD4 (Harms & Wocadlo, 1995)'
_computing_molecular_graphics 'ORTEP-3 for Windows (Farrugia, 1997) and Mercury (Macrae <i>et al.</i>, 2006)'
_computing_publication_material 'WinGX (Farrugia, 1999)'
_computing_structure_refinement 'SHELXL97 (Sheldrick, 2008)'
_computing_structure_solution 'SHELXS97 (Sheldrick, 2008)'
_diffrn_ambient_temperature 290(2)
_diffrn_measured_fraction_theta_full 1.000
_diffrn_measured_fraction_theta_max 1.000
_diffrn_measurement_device '\k-geometry diffractometer'
_diffrn_measurement_device_type 'Enraf--Nonius CAD-4'
_diffrn_measurement_method '\w/2\q scans'
_diffrn_radiation_monochromator graphite
_diffrn_radiation_source 'fine-focus sealed tube'
_diffrn_radiation_type MoK\a
_diffrn_radiation_wavelength 0.71073
_diffrn_reflns_av_R_equivalents 0.0267
_diffrn_reflns_av_sigmaI/netI 0.0328
_diffrn_reflns_limit_h_max 7
_diffrn_reflns_limit_h_min -7
_diffrn_reflns_limit_k_max 10
_diffrn_reflns_limit_k_min -10
_diffrn_reflns_limit_l_max 11
_diffrn_reflns_limit_l_min -11
_diffrn_reflns_number 3673
_diffrn_reflns_theta_full 25.96
_diffrn_reflns_theta_max 25.96
_diffrn_reflns_theta_min 2.44
_diffrn_standards_decay_% -1
_diffrn_standards_interval_time 120
_diffrn_standards_number 3
_exptl_absorpt_coefficient_mu 0.285
_exptl_absorpt_correction_type none
_exptl_crystal_colour 'pale yellow'
_exptl_crystal_density_diffrn 1.482
_exptl_crystal_density_method 'not measured'
_exptl_crystal_description prismatic
_exptl_crystal_F_000 224
_exptl_crystal_size_max 0.30
_exptl_crystal_size_mid 0.28
_exptl_crystal_size_min 0.21
_refine_diff_density_max 0.244
_refine_diff_density_min -0.330
_refine_ls_extinction_method none
_refine_ls_goodness_of_fit_ref 1.046
_refine_ls_hydrogen_treatment constr
_refine_ls_matrix_type full
_refine_ls_number_parameters 159
_refine_ls_number_reflns 1855
_refine_ls_number_restraints 0
_refine_ls_restrained_S_all 1.046
_refine_ls_R_factor_all 0.0436
_refine_ls_R_factor_gt 0.0347
_refine_ls_shift/su_max 0.001
_refine_ls_shift/su_mean 0.001
_refine_ls_structure_factor_coef Fsqd
_refine_ls_weighting_details 'calc w=1/[\s^2^(Fo^2^)+(0.0517P)^2^+0.1432P] where P=(Fo^2^+2Fc^2^)/3'
_refine_ls_weighting_scheme calc
_refine_ls_wR_factor_gt 0.0925
_refine_ls_wR_factor_ref 0.0969
_reflns_number_gt 1606
_reflns_number_total 1855
_reflns_threshold_expression I>2\s(I)
_cod_data_source_file is2491.cif
_cod_data_source_block I
_cod_depositor_comments
;
The following automatic conversions were performed:

'_chemical_melting_point' value 'not measured' was changed to '?' -
the value is undefined or not given.

Automatic conversion script
Id: cif_fix_values 1646 2011-03-28 12:23:43Z adriana 

The following automatic conversions were performed:

'_chemical_melting_point' value 'not measured' was changed to '?' -
the value is undefined or not given.

Automatic conversion script
Id: cif_fix_values 1715 2011-07-08 13:25:40Z adriana 
;
_cod_original_cell_volume 475.4(3)
_cod_database_code 2224683
_cod_database_fobs_code 2224683

loop_
_symmetry_equiv_pos_as_xyz
'x, y, z'
'-x, -y, -z'

loop_
_atom_site_type_symbol
_atom_site_label
_atom_site_fract_x
_atom_site_fract_y
_atom_site_fract_z
_atom_site_U_iso_or_equiv
_atom_site_adp_type
_atom_site_calc_flag
_atom_site_refinement_flags
_atom_site_occupancy
_atom_site_disorder_assembly
_atom_site_disorder_group
P P1 0.41857(7) 0.24449(5) 0.45738(5) 0.02797(16) Uani d . 1 . .
O O3 0.5389(2) 0.15751(15) 0.56719(15) 0.0337(3) Uani d . 1 . .
O O1 0.2459(2) 0.34533(16) 0.51681(16) 0.0398(3) Uani d . 1 . .
O O4 0.6905(3) 0.3598(2) -0.03575(18) 0.0551(4) Uani d . 1 . .
O O2 0.3153(2) 0.12049(16) 0.40620(19) 0.0451(4) Uani d . 1 . .
H H1A 0.3957 0.0129 0.4192 0.054 Uiso d R 1 . .
N N1 0.7900(3) 0.3121(2) 0.18552(19) 0.0384(4) Uani d . 1 . .
C C4 0.8154(3) 0.3152(3) 0.0385(2) 0.0409(5) Uani d . 1 A .
C C1 0.6134(3) 0.3843(2) 0.2730(2) 0.0344(4) Uani d . 1 A .
H H1B 0.5331 0.4384 0.2035 0.041 Uiso calc R 1 . .
H H1C 0.6778 0.4664 0.2985 0.041 Uiso calc R 1 . .
N N2 0.2060(2) 0.66240(18) 0.34358(18) 0.0328(4) Uani d . 1 . .
H HN2 0.0704 0.6790 0.3837 0.045(6) Uiso d R 1 . .
H HN1 0.2222 0.5670 0.3972 0.052(7) Uiso d R 1 . .
H HN3 0.3009 0.7318 0.3485 0.056(7) Uiso d R 1 . .
H HN4 0.2541 0.6712 0.2322 0.054(7) Uiso d R 1 . .
C C2 0.9747(8) 0.2620(6) 0.2347(6) 0.0391(10) Uani d P 0.832(9) A 1
H H2A 0.9323 0.1667 0.3309 0.047 Uiso calc PR 0.832(9) A 1
H H2B 1.0433 0.3480 0.2527 0.047 Uiso calc PR 0.832(9) A 1
O O5 1.0145(8) 0.2687(6) -0.0269(6) 0.0502(9) Uani d P 0.832(9) A 1
C C5 1.1711(12) 0.0514(6) 0.1183(8) 0.094(2) Uani d P 0.832(9) A 1
H H5A 1.2641 0.0400 0.0200 0.141 Uiso calc PR 0.832(9) A 1
H H5B 1.0342 -0.0159 0.1578 0.141 Uiso calc PR 0.832(9) A 1
H H5C 1.2432 0.0191 0.1961 0.141 Uiso calc PR 0.832(9) A 1
C C3 1.1272(5) 0.2245(4) 0.0887(3) 0.0421(10) Uani d P 0.832(9) A 1
H H3 1.2677 0.2932 0.0443 0.050 Uiso calc PR 0.832(9) A 1
C C22 0.988(5) 0.221(3) 0.217(3) 0.039(5) Uani d P 0.168(9) A 2
H H22A 1.1119 0.2984 0.1918 0.047 Uiso calc PR 0.168(9) A 2
H H22B 0.9459 0.1536 0.3292 0.047 Uiso calc PR 0.168(9) A 2
O O25 0.957(3) 0.209(3) -0.005(3) 0.043(4) Uani d P 0.168(9) A 2
C C25 1.273(4) 0.128(3) 0.054(3) 0.070(7) Uani d P 0.168(9) A 2
H H25A 1.3078 0.0833 -0.0305 0.105 Uiso calc PR 0.168(9) A 2
H H25B 1.3286 0.0648 0.1352 0.105 Uiso calc PR 0.168(9) A 2
H H25C 1.3404 0.2376 0.0112 0.105 Uiso calc PR 0.168(9) A 2
C C23 1.047(3) 0.125(2) 0.1196(16) 0.041(5) Uani d P 0.168(9) A 2
H H23 0.9758 0.0133 0.1781 0.049 Uiso calc PR 0.168(9) A 2

loop_
_atom_site_aniso_label
_atom_site_aniso_U_11
_atom_site_aniso_U_22
_atom_site_aniso_U_33
_atom_site_aniso_U_12
_atom_site_aniso_U_13
_atom_site_aniso_U_23
P1 0.0290(3) 0.0249(2) 0.0322(3) 0.00831(17) -0.01321(19) -0.01013(19)
O3 0.0414(7) 0.0289(6) 0.0372(7) 0.0081(5) -0.0215(6) -0.0115(6)
O1 0.0367(7) 0.0324(7) 0.0418(8) 0.0125(6) -0.0063(6) -0.0097(6)
O4 0.0615(10) 0.0769(11) 0.0407(8) 0.0307(9) -0.0294(8) -0.0266(8)
O2 0.0516(8) 0.0327(7) 0.0715(10) 0.0147(6) -0.0440(8) -0.0214(7)
N1 0.0343(8) 0.0544(10) 0.0328(8) 0.0181(8) -0.0147(7) -0.0202(8)
C4 0.0418(11) 0.0482(12) 0.0313(10) 0.0140(9) -0.0122(9) -0.0129(9)
C1 0.0363(10) 0.0335(9) 0.0314(9) 0.0108(8) -0.0100(8) -0.0107(8)
N2 0.0338(9) 0.0310(8) 0.0338(8) 0.0066(6) -0.0128(7) -0.0108(7)
C2 0.0315(15) 0.054(3) 0.0355(17) 0.0178(18) -0.0107(12) -0.0209(18)
O5 0.046(2) 0.065(2) 0.0321(13) 0.0220(15) -0.0070(15) -0.0147(17)
C5 0.158(7) 0.063(3) 0.130(5) 0.064(3) -0.111(5) -0.059(3)
C3 0.0309(14) 0.045(2) 0.0543(17) 0.0107(13) -0.0152(12) -0.0220(14)
C22 0.059(9) 0.041(11) 0.044(8) 0.037(8) -0.042(7) -0.037(8)
O25 0.034(9) 0.067(12) 0.035(8) 0.023(7) -0.013(7) -0.025(9)
C25 0.066(14) 0.087(18) 0.104(19) 0.049(11) -0.050(13) -0.073(16)
C23 0.045(8) 0.037(9) 0.043(7) 0.009(7) -0.015(6) -0.016(6)

loop_
_atom_type_symbol
_atom_type_description
_atom_type_scat_dispersion_real
_atom_type_scat_dispersion_imag
_atom_type_scat_source
C C 0.0033 0.0016 'International Tables Vol C Tables 4.2.6.8 and 6.1.1.4'
H H 0.0000 0.0000 'International Tables Vol C Tables 4.2.6.8 and 6.1.1.4'
O O 0.0106 0.0060 'International Tables Vol C Tables 4.2.6.8 and 6.1.1.4'
P P 0.1023 0.0942 'International Tables Vol C Tables 4.2.6.8 and 6.1.1.4'
N N 0.0061 0.0033 'International Tables Vol C Tables 4.2.6.8 and 6.1.1.4'

loop_
_geom_angle_atom_site_label_1
_geom_angle_atom_site_label_2
_geom_angle_atom_site_label_3
_geom_angle_site_symmetry_1
_geom_angle_site_symmetry_3
_geom_angle
_geom_angle_publ_flag
O1 P1 O3 . . 117.20(8) ?
O1 P1 O2 . . 109.29(9) ?
O3 P1 O2 . . 109.68(8) ?
O1 P1 C1 . . 104.86(8) ?
O3 P1 C1 . . 109.63(9) ?
O2 P1 C1 . . 105.49(10) ?
P1 O2 H1A . . 112.0 ?
C4 N1 C2 . . 114.0(2) ?
C4 N1 C1 . . 122.16(16) ?
C2 N1 C1 . . 122.7(2) ?
C4 N1 C22 . . 101.9(8) ?
C1 N1 C22 . . 135.9(8) ?
O4 C4 N1 . . 127.90(19) ?
O4 C4 O5 . . 122.2(3) ?
N1 C4 O5 . . 109.8(3) ?
O4 C4 O25 . . 116.8(9) ?
N1 C4 O25 . . 111.6(10) ?
N1 C1 P1 . . 115.39(13) ?
N1 C1 H1B . . 108.4 ?
P1 C1 H1B . . 108.4 ?
N1 C1 H1C . . 108.4 ?
P1 C1 H1C . . 108.4 ?
H1B C1 H1C . . 107.5 ?
HN2 N2 HN1 . . 108.1 ?
HN2 N2 HN3 . . 112.5 ?
HN1 N2 HN3 . . 108.1 ?
HN2 N2 HN4 . . 115.2 ?
HN1 N2 HN4 . . 107.4 ?
HN3 N2 HN4 . . 105.2 ?
N1 C2 C3 . . 101.4(3) ?
N1 C2 H2A . . 111.6 ?
C3 C2 H2A . . 111.5 ?
N1 C2 H2B . . 111.5 ?
C3 C2 H2B . . 111.4 ?
H2A C2 H2B . . 109.3 ?
C4 O5 C3 . . 109.8(4) ?
C3 C5 H5A . . 109.5 ?
C3 C5 H5B . . 109.5 ?
H5A C5 H5B . . 109.5 ?
C3 C5 H5C . . 109.4 ?
H5A C5 H5C . . 109.5 ?
H5B C5 H5C . . 109.5 ?
O5 C3 C5 . . 108.1(3) ?
O5 C3 C2 . . 104.9(3) ?
C5 C3 C2 . . 115.8(4) ?
O5 C3 H3 . . 109.2 ?
C5 C3 H3 . . 109.2 ?
C2 C3 H3 . . 109.3 ?
C23 C22 N1 . . 108.1(16) ?
C23 C22 H22A . . 110.5 ?
N1 C22 H22A . . 110.4 ?
C23 C22 H22B . . 109.8 ?
N1 C22 H22B . . 109.7 ?
H22A C22 H22B . . 108.3 ?
C4 O25 C23 . . 112.2(16) ?
C23 C25 H25A . . 109.5 ?
C23 C25 H25B . . 109.5 ?
H25A C25 H25B . . 109.5 ?
C23 C25 H25C . . 109.4 ?
H25A C25 H25C . . 109.5 ?
H25B C25 H25C . . 109.5 ?
C25 C23 C22 . . 112(2) ?
C25 C23 O25 . . 110.4(17) ?
C22 C23 O25 . . 100.2(16) ?
C25 C23 H23 . . 111.1 ?
C22 C23 H23 . . 111.5 ?
O25 C23 H23 . . 111.2 ?

loop_
_geom_bond_atom_site_label_1
_geom_bond_atom_site_label_2
_geom_bond_site_symmetry_2
_geom_bond_distance
_geom_bond_publ_flag
P1 O1 . 1.4969(14) ?
P1 O3 . 1.5041(13) ?
P1 O2 . 1.5645(14) ?
P1 C1 . 1.816(2) ?
O4 C4 . 1.218(2) ?
O2 H1A . 1.0666 ?
N1 C4 . 1.332(3) ?
N1 C2 . 1.435(6) ?
N1 C1 . 1.447(2) ?
N1 C22 . 1.56(2) ?
C4 O5 . 1.355(5) ?
C4 O25 . 1.36(2) ?
C1 H1B . 0.9700 ?
C1 H1C . 0.9700 ?
N2 HN2 . 0.8645 ?
N2 HN1 . 0.8517 ?
N2 HN3 . 0.8934 ?
N2 HN4 . 0.9676 ?
C2 C3 . 1.539(5) ?
C2 H2A . 0.9700 ?
C2 H2B . 0.9700 ?
O5 C3 . 1.454(6) ?
C5 C3 . 1.497(6) ?
C5 H5A . 0.9600 ?
C5 H5B . 0.9600 ?
C5 H5C . 0.9600 ?
C3 H3 . 0.9800 ?
C22 C23 . 1.41(2) ?
C22 H22A . 0.9700 ?
C22 H22B . 0.9700 ?
O25 C23 . 1.46(3) ?
C25 C23 . 1.39(3) ?
C25 H25A . 0.9600 ?
C25 H25B . 0.9600 ?
C25 H25C . 0.9600 ?
C23 H23 . 0.9800 ?

loop_
_geom_hbond_atom_site_label_D
_geom_hbond_atom_site_label_H
_geom_hbond_atom_site_label_A
_geom_hbond_site_symmetry_A
_geom_hbond_distance_DH
_geom_hbond_distance_HA
_geom_hbond_distance_DA
_geom_hbond_angle_DHA
N2 HN1 O1 . 0.85 1.94 2.789(2) 176.8
O2 H1A O3 2_656 1.07 1.53 2.5770(19) 165.8
N2 HN2 O1 2_566 0.86 1.93 2.772(2) 164.5
N2 HN3 O3 2_666 0.89 1.93 2.793(2) 161.2
N2 HN4 O4 2_665 0.97 1.88 2.827(2) 166.5

loop_
_geom_torsion_atom_site_label_1
_geom_torsion_atom_site_label_2
_geom_torsion_atom_site_label_3
_geom_torsion_atom_site_label_4
_geom_torsion_site_symmetry_1
_geom_torsion_site_symmetry_2
_geom_torsion_site_symmetry_3
_geom_torsion_site_symmetry_4
_geom_torsion
_geom_torsion_publ_flag
C2 N1 C4 O4 . . . . -176.3(3) ?
C1 N1 C4 O4 . . . . -8.3(4) ?
C22 N1 C4 O4 . . . . 172.4(11) ?
C2 N1 C4 O5 . . . . 0.1(3) ?
C1 N1 C4 O5 . . . . 168.1(3) ?
C22 N1 C4 O5 . . . . -11.2(11) ?
C2 N1 C4 O25 . . . . 26.4(9) ?
C1 N1 C4 O25 . . . . -165.6(9) ?
C22 N1 C4 O25 . . . . 15.1(13) ?
C4 N1 C1 P1 . . . . 117.3(2) ?
C2 N1 C1 P1 . . . . -75.7(3) ?
C22 N1 C1 P1 . . . . -63.7(15) ?
O1 P1 C1 N1 . . . . -175.71(13) ?
O3 P1 C1 N1 . . . . 57.66(16) ?
O2 P1 C1 N1 . . . . -60.36(15) ?
C4 N1 C2 C3 . . . . -2.4(4) ?
C1 N1 C2 C3 . . . . -170.3(2) ?
C22 N1 C2 C3 . . . . 41(4) ?
O4 C4 O5 C3 . . . . 179.2(2) ?
N1 C4 O5 C3 . . . . 2.6(4) ?
O25 C4 O5 C3 . . . . -96(3) ?
C4 O5 C3 C5 . . . . 120.3(5) ?
C4 O5 C3 C2 . . . . -3.9(4) ?
N1 C2 C3 O5 . . . . 3.7(4) ?
N1 C2 C3 C5 . . . . -115.5(5) ?
C4 N1 C22 C23 . . . . -25(2) ?
C2 N1 C22 C23 . . . . -165(6) ?
C1 N1 C22 C23 . . . . 156.3(11) ?
O4 C4 O25 C23 . . . . -161.7(9) ?
N1 C4 O25 C23 . . . . -1.7(15) ?
O5 C4 O25 C23 . . . . 89(3) ?
N1 C22 C23 C25 . . . . 140(2) ?
N1 C22 C23 O25 . . . . 22(2) ?
C4 O25 C23 C25 . . . . -132(2) ?
C4 O25 C23 C22 . . . . -14(2) ?
